data_1518076
loop_
_publ_author_name
'Cordier, Gerhard'
'Ochmann, Harald'
'Schafer, Herbert'

_publ_section_title
;
 Neuartige Al2As3-kettenverbande in der verbindung K3Al2As3
;
_journal_name_full 'Revue de Chimie Minerale'
_journal_page_first 58
_journal_page_last 63
_journal_volume 22
_journal_year 1985
_chemical_formula_sum 'Al2 As3 K3'
_chemical_formula_weight 396.02
_space_group_IT_number 11
_symmetry_cell_setting monoclinic
_symmetry_Int_Tables_number 11
_symmetry_space_group_name_Hall '-P 2yb'
_symmetry_space_group_name_H-M 'P 1 21/m 1'
_cell_angle_alpha 90
_cell_angle_beta 110.5(1)
_cell_angle_gamma 90
_cell_formula_units_Z 2
_cell_length_a 10.494(3)
_cell_length_b 5.991(2)
_cell_length_c 7.534(2)
_cell_volume 443.7(4)
_diffrn_ambient_temperature 293
_diffrn_radiation_probe x-ray
_diffrn_radiation_type MoK\a
_diffrn_radiation_wavelength 0.71069
_exptl_absorpt_coefficient_mu 13.317
_exptl_crystal_density_diffrn 2.964
_exptl_crystal_F_000 364
_refine_ls_number_parameters 46
_refine_ls_number_reflns 1407
_refine_ls_wR_factor_gt 0.034
_cod_data_source_file RCM-1985-22-58-63.cif
_cod_data_source_block K3Al2As3
_cod_original_sg_symbol_H-M 'P 21/m'
_cod_database_code 1518076

loop_
_symmetry_equiv_pos_site_id
_symmetry_equiv_pos_as_xyz
1 x,y,z
2 -x,1/2+y,-z
3 -x,-y,-z
4 x,1/2-y,z

loop_
_atom_site_aniso_label
_atom_site_aniso_U_11
_atom_site_aniso_U_22
_atom_site_aniso_U_33
_atom_site_aniso_U_23
_atom_site_aniso_U_13
_atom_site_aniso_U_12
As1 0.0132(2) 0.0121(2) 0.0132(2) 0.0000 0.0046(2) 0.0000
As2 0.0150(3) 0.0146(3) 0.0194(3) 0.0000 0.0011(2) 0.0000
As3 0.0228(3) 0.0158(3) 0.0254(3) 0.0000 0.0157(2) 0.0000
Al1 0.0150(5) 0.0120(5) 0.0170(5) -0.0002(4) 0.0061(4) -0.0001(4)
K1 0.0296(7) 0.0375(9) 0.0316(7) 0.0000 0.0171(6) 0.0000
K2 0.0200(6) 0.0228(6) 0.0224(6) 0.0000 0.0040(5) 0.0000
K3 0.0385(9) 0.0378(10) 0.0425(10) 0.0000 0.0120(8) 0.0000

loop_
_atom_site_label
_atom_site_type_symbol
_atom_site_thermal_displace_type
_atom_site_fract_x
_atom_site_fract_y
_atom_site_fract_z
_atom_site_occupancy
_atom_site_U_iso_or_equiv
As1 As Uani 0.53120(10) 0.25000 0.18870(10) 1.000 0.0128(1)
As2 As Uani 0.18110(10) 0.25000 0.74650(10) 1.000 0.0176(2)
As3 As Uani 0.74480(10) 0.25000 0.84200(10) 1.000 0.0194(2)
Al1 Al Uani 0.65740(10) 0.9998(2) 0.0263(2) 1.000 0.0145(3)
K1 K Uani 0.4216(2) 0.25000 0.5548(2) 1.000 0.0312(4)
K2 K Uani 0.85200(10) 0.25000 0.4787(2) 1.000 0.0226(3)
K3 K Uani 0.0727(2) 0.25000 0.1338(3) 1.000 0.0402(6)

loop_
_atom_type_symbol
_atom_type_description
_atom_type_scat_dispersion_real
_atom_type_scat_dispersion_imag
_atom_type_scat_source
Al Al 0.0645 0.0514 ' International Tables Vol C Tables 4.2.6.8 and 6.1.1.4'
As As 0.0499 2.0058 ' International Tables Vol C Tables 4.2.6.8 and 6.1.1.4'
K K 0.2009 0.2494 ' International Tables Vol C Tables 4.2.6.8 and 6.1.1.4'

loop_
_geom_angle_atom_site_label_1
_geom_angle_atom_site_label_2
_geom_angle_atom_site_label_3
_geom_angle
_geom_angle_site_symmetry_1
_geom_angle_site_symmetry_3
_geom_angle_publ_flag
Al1 As1 Al1 116.91(11) 1_545 2_645 yes
Al1 As1 Al1 76.77(11) 1_545 3_665 yes
Al1 As1 Al1 71.19(11) 1_545 4_565 yes
Al1 As1 Al1 71.67(11) 2_645 3_665 yes
Al1 As1 Al1 76.77(11) 2_645 4_565 yes
Al1 As1 Al1 116.91(11) 3_665 4_565 yes
Al1 As2 Al1 75.25(11) 2_646 3_666 yes
Al1 As3 Al1 76.15(11) 1_546 4_566 yes
As1 Al1 As3 105.79(11) 1_565 1_564 yes
As1 Al1 As3 111.24(12) 2_655 1_564 yes
As2 Al1 As3 117.93(12) 2_656 1_564 yes
As1 Al1 As1 103.23(11) 1_565 2_655 yes
As1 Al1 As2 111.61(12) 1_565 2_656 yes
As1 Al1 As2 106.11(11) 2_655 2_656 yes

loop_
_geom_bond_atom_site_label_1
_geom_bond_atom_site_label_2
_geom_bond_distance
_geom_bond_site_symmetry_2
_geom_bond_publ_flag
As1 Al1 2.5754(17) 1_545 yes
As1 Al1 2.5564(17) 2_645 yes
As1 Al1 2.5564(17) 3_665 yes
As1 Al1 2.5754(17) 4_565 yes
As2 Al1 2.4515(17) 2_646 yes
As2 Al1 2.4515(17) 3_666 yes
As3 Al1 2.4306(17) 1_546 yes
As3 Al1 2.4306(17) 4_566 yes
